data_2019651
loop_
_publ_author_name
'Gras, Pierre'
'Ratel-Ramond, Nicolas'
'Teych\'en\'e, S\'ebastien'
'Rey, Christian'
'Elkaim, Erik'
'Biscans, B\'eatrice'
'Sarda, St\'ephanie'
'Combes, Christ\`ele'

_publ_section_title
;
 Structure of the calcium pyrophosphate monohydrate phase
 (Ca~2~P~2~O~7~&#x00B7;H~2~O): towards understanding the dehydration
 process in calcium pyrophosphate hydrates
;
_journal_coeditor_code KU3136
_journal_issue 9
_journal_name_full 'Acta Crystallographica Section C'
_journal_page_first
;
;
_journal_paper_doi 10.1107/S2053229614017446
_journal_volume 70
_journal_year 2014
_chemical_formula_iupac 'Ca2 P2 O7 , H2 O'
_chemical_formula_moiety 'O7 P2, H2 O, 2(Ca)'
_chemical_formula_sum 'Ca2 H2 O8 P2'
_chemical_formula_weight 272.12
_chemical_name_systematic
;
Calcium pyrophosphate monohydrate
;
_space_group_IT_number 14
_symmetry_cell_setting monoclinic
_symmetry_space_group_name_Hall '-P 2yn'
_symmetry_space_group_name_H-M 'P 1 21/n 1'
_atom_sites_solution_hydrogens geom
_atom_sites_solution_primary direct
_atom_sites_solution_secondary difmap
_audit_creation_method 'WinGX routine CIF_UPDATE'
_cell_angle_alpha 90
_cell_angle_beta 114.4(4)
_cell_angle_gamma 90
_cell_formula_units_Z 4
_cell_length_a 10.16(14)
_cell_length_b 6.97(5)
_cell_length_c 10.77(10)
_cell_measurement_reflns_used 1804
_cell_measurement_temperature 180(2)
_cell_measurement_theta_max 27.8057
_cell_measurement_theta_min 3.6498
_cell_volume 695(13)
_computing_cell_refinement 'SAINT (Bruker, 2007)'
_computing_data_collection 'APEX2 (Bruker, 2007)'
_computing_data_reduction 'SORTAV (Blessing, 1995)'
_computing_structure_refinement 'SHELXL2014 (Sheldrick, 2014)'
_computing_structure_solution 'SHELXS97 (Sheldrick, 2008)'
_diffrn_ambient_temperature 180(2)
_diffrn_measured_fraction_theta_full 0.99
_diffrn_measured_fraction_theta_max 0.987
_diffrn_measurement_device_type 'Bruker Kappa APEXII diffractometer with Quasar CCD area-detector'
_diffrn_measurement_method '\f and \w'
_diffrn_radiation_monochromator 'multilayer optics'
_diffrn_radiation_type MoK\a
_diffrn_radiation_wavelength 0.71073
_diffrn_reflns_av_R_equivalents 0.0585
_diffrn_reflns_limit_h_max 12
_diffrn_reflns_limit_h_min -12
_diffrn_reflns_limit_k_max 8
_diffrn_reflns_limit_k_min -8
_diffrn_reflns_limit_l_max 13
_diffrn_reflns_limit_l_min -13
_diffrn_reflns_number 7104
_diffrn_reflns_theta_full 25.242
_diffrn_reflns_theta_max 26.369
_diffrn_reflns_theta_min 5.29
_exptl_absorpt_coefficient_mu 2.109
_exptl_absorpt_correction_T_max 0.9569
_exptl_absorpt_correction_T_min 0.6650
_exptl_absorpt_correction_type multi-scan
_exptl_absorpt_process_details '(SADABS; Bruker, 2001)'
_exptl_crystal_colour colourless
_exptl_crystal_density_diffrn 2.602
_exptl_crystal_density_method 'not measured'
_exptl_crystal_description needle
_exptl_crystal_F_000 544
_exptl_crystal_size_max 0.2
_exptl_crystal_size_mid 0.03
_exptl_crystal_size_min 0.02
_refine_diff_density_max 0.888
_refine_diff_density_min -0.694
_refine_ls_extinction_method none
_refine_ls_goodness_of_fit_ref 1.057
_refine_ls_hydrogen_treatment refall
_refine_ls_matrix_type full
_refine_ls_number_parameters 117
_refine_ls_number_reflns 1402
_refine_ls_number_restraints 0
_refine_ls_restrained_S_all 1.057
_refine_ls_R_factor_all 0.0812
_refine_ls_R_factor_gt 0.0505
_refine_ls_shift/su_max 0
_refine_ls_shift/su_mean 0
_refine_ls_structure_factor_coef Fsqd
_refine_ls_weighting_details 'w = 1/[\s^2^(Fo^2^)+(0.0566P)^2^+4.0170P] where P=(Fo^2^+2Fc^2^)/3'
_refine_ls_weighting_scheme calc
_refine_ls_wR_factor_ref 0.1334
_reflns_number_gt 996
_reflns_number_total 1402
_reflns_threshold_expression I>2\s(I)
_cod_data_source_file ku3136sup1.cf
_cod_data_source_block I
_cod_original_cell_volume 695(12)
_cod_original_sg_symbol_H-M 'P 21/n'
_cod_database_code 2019651
_cod_database_fobs_code 2019651

loop_
_symmetry_equiv_pos_as_xyz
'x, y, z'
'-x+1/2, y+1/2, -z+1/2'
'-x, -y, -z'
'x-1/2, -y-1/2, z-1/2'

loop_
_atom_site_type_symbol
_atom_site_label
_atom_site_fract_x
_atom_site_fract_y
_atom_site_fract_z
_atom_site_U_iso_or_equiv
_atom_site_adp_type
_atom_site_calc_flag
_atom_site_occupancy
O O1 0.4356(5) 0.4417(6) 0.6198(4) 0.0238(10) Uani d 1
O O2 0.6208(4) 0.2267(6) 0.5986(4) 0.0179(9) Uani d 1
O O3 0.4099(4) 0.0743(6) 0.6350(4) 0.0205(10) Uani d 1
O O4 0.3620(4) 0.2220(6) 0.4061(4) 0.0220(10) Uani d 1
O O5 0.4312(5) 0.1701(7) 0.8751(4) 0.0304(11) Uani d 1
O O6 0.3854(5) -0.1793(7) 0.7846(5) 0.0282(11) Uani d 1
O O7 0.6306(4) -0.0269(7) 0.8522(4) 0.0235(10) Uani d 1
O O8 0.5937(5) 0.5446(9) 0.9158(5) 0.0264(11) Uani d 1
P P1 0.45546(16) 0.2487(2) 0.56019(15) 0.0184(4) Uani d 1
P P2 0.46790(17) 0.0080(2) 0.79898(15) 0.0200(4) Uani d 1
Ca Ca1 0.70409(13) 0.51047(18) 0.74953(12) 0.0186(3) Uani d 1
Ca Ca2 0.73672(14) 0.3039(2) 0.43544(13) 0.0242(4) Uani d 1
H H1 0.572(10) 0.421(15) 0.905(9) 0.05(3) Uiso d 1
H H2 0.526(13) 0.631(19) 0.885(12) 0.10(4) Uiso d 1

loop_
_atom_site_aniso_label
_atom_site_aniso_U_11
_atom_site_aniso_U_22
_atom_site_aniso_U_33
_atom_site_aniso_U_12
_atom_site_aniso_U_13
_atom_site_aniso_U_23
O1 0.023(2) 0.022(2) 0.018(2) 0.0011(19) -0.0002(19) -0.0022(19)
O2 0.018(2) 0.019(2) 0.0101(19) 0.0007(17) -0.0011(17) 0.0001(17)
O3 0.021(2) 0.021(2) 0.011(2) -0.0021(19) -0.0020(17) -0.0002(18)
O4 0.020(2) 0.024(3) 0.012(2) 0.0000(19) -0.0039(17) 0.0001(18)
O5 0.033(3) 0.035(3) 0.017(2) 0.005(2) 0.005(2) -0.003(2)
O6 0.024(2) 0.026(3) 0.024(2) -0.005(2) -0.0012(19) 0.001(2)
O7 0.016(2) 0.033(3) 0.013(2) 0.0016(19) -0.0030(17) 0.0048(19)
O8 0.023(3) 0.030(3) 0.017(2) 0.000(2) -0.0017(19) -0.004(2)
P1 0.0146(8) 0.0196(8) 0.0115(7) -0.0007(7) -0.0041(6) -0.0011(6)
P2 0.0166(8) 0.0233(9) 0.0135(8) -0.0003(7) -0.0003(6) -0.0004(7)
Ca1 0.0163(6) 0.0191(7) 0.0126(6) -0.0009(5) -0.0020(5) -0.0005(5)
Ca2 0.0192(6) 0.0315(8) 0.0141(6) 0.0024(6) -0.0008(5) -0.0004(6)

loop_
_atom_type_symbol
_atom_type_description
_atom_type_scat_dispersion_real
_atom_type_scat_dispersion_imag
_atom_type_scat_source
Ca Ca 0.2262 0.3064 'International Tables Vol C Tables 4.2.6.8 and 6.1.1.4'
H H 0 0 'International Tables Vol C Tables 4.2.6.8 and 6.1.1.4'
O O 0.0106 0.006 'International Tables Vol C Tables 4.2.6.8 and 6.1.1.4'
P P 0.1023 0.0942 'International Tables Vol C Tables 4.2.6.8 and 6.1.1.4'

loop_
_geom_angle_atom_site_label_1
_geom_angle_atom_site_label_2
_geom_angle_atom_site_label_3
_geom_angle_site_symmetry_1
_geom_angle_site_symmetry_3
_geom_angle
P1 O1 Ca2 . 3_666 138.9(4)
P1 O1 Ca1 . . 95.6(5)
Ca2 O1 Ca1 3_666 . 120.4(6)
P1 O2 Ca1 . 2_646 131.1(5)
P1 O2 Ca1 . . 97.7(4)
Ca1 O2 Ca1 2_646 . 95.7(6)
P1 O2 Ca2 . . 123.3(6)
Ca1 O2 Ca2 2_646 . 100.4(8)
Ca1 O2 Ca2 . . 98.9(6)
P1 O3 P2 . . 132.7(4)
P1 O3 Ca2 . 3_656 138.8(5)
P2 O3 Ca2 . 3_656 86.9(4)
P1 O4 Ca1 . 3_666 121.7(5)
P1 O4 Ca1 . 4_565 140.2(4)
Ca1 O4 Ca1 3_666 4_565 96.9(6)
P2 O5 Ca2 . 4_566 129.1(4)
P2 O6 Ca2 . 3_656 117.4(4)
P2 O7 Ca1 . 2_646 132.2(7)
P2 O7 Ca2 . 2_646 121.6(4)
Ca1 O7 Ca2 2_646 2_646 105.4(8)
Ca1 O8 Ca2 . 2_656 97.6(7)
O1 P1 O4 . . 115.1(4)
O1 P1 O2 . . 106.6(3)
O4 P1 O2 . . 112.9(5)
O1 P1 O3 . . 109.5(6)
O4 P1 O3 . . 105.5(6)
O2 P1 O3 . . 106.9(5)
O1 P1 Ca1 . 3_666 83.6(6)
O4 P1 Ca1 . 3_666 36.1(4)
O2 P1 Ca1 . 3_666 109.0(4)
O3 P1 Ca1 . 3_666 136.0(5)
O6 P2 O7 . . 111.4(6)
O6 P2 O5 . . 116.2(6)
O7 P2 O5 . . 112.5(5)
O6 P2 O3 . . 100.9(4)
O7 P2 O3 . . 107.1(4)
O5 P2 O3 . . 107.7(6)
O6 P2 Ca2 . 3_656 38.6(4)
O7 P2 Ca2 . 3_656 114.8(5)
O5 P2 Ca2 . 3_656 132.4(7)
O3 P2 Ca2 . 3_656 62.9(5)
O6 P2 Ca2 . 2_646 89.1(7)
O7 P2 Ca2 . 2_646 36.4(4)
O5 P2 Ca2 . 2_646 100.3(7)
O3 P2 Ca2 . 2_646 141.8(4)
Ca2 P2 Ca2 3_656 2_646 114.4(6)
O6 P2 Ca2 . 4_566 85.8(7)
O7 P2 Ca2 . 4_566 135.3(6)
O5 P2 Ca2 . 4_566 31.1(2)
O3 P2 Ca2 . 4_566 109.5(6)
Ca2 P2 Ca2 3_656 4_566 104.2(8)
Ca2 P2 Ca2 2_646 4_566 108.0(8)
O7 Ca1 O2 2_656 2_656 85.2(8)
O7 Ca1 O4 2_656 3_666 79.1(5)
O2 Ca1 O4 2_656 3_666 84.4(6)
O7 Ca1 O4 2_656 4_666 81.7(7)
O2 Ca1 O4 2_656 4_666 81.6(7)
O4 Ca1 O4 3_666 4_666 157.0(3)
O7 Ca1 O2 2_656 . 74.0(6)
O2 Ca1 O2 2_656 . 155.4(3)
O4 Ca1 O2 3_666 . 103.9(7)
O4 Ca1 O2 4_666 . 82.6(6)
O7 Ca1 O8 2_656 . 163.91(19)
O2 Ca1 O8 2_656 . 82.9(8)
O4 Ca1 O8 3_666 . 110.4(5)
O4 Ca1 O8 4_666 . 85.9(7)
O2 Ca1 O8 . . 114.6(5)
O7 Ca1 O1 2_656 . 121.9(8)
O2 Ca1 O1 2_656 . 145.2(3)
O4 Ca1 O1 3_666 . 80.6(4)
O4 Ca1 O1 4_666 . 120.7(5)
O2 Ca1 O1 . . 59.4(3)
O8 Ca1 O1 . . 73.4(8)
O7 Ca1 P1 2_656 3_666 75.4(7)
O2 Ca1 P1 2_656 3_666 105.8(6)
O4 Ca1 P1 3_666 3_666 22.21(12)
O4 Ca1 P1 4_666 3_666 155.12(17)
O2 Ca1 P1 . 3_666 81.9(6)
O8 Ca1 P1 . 3_666 118.3(7)
O1 Ca1 P1 . 3_666 66.1(4)
O7 Ca1 Ca1 2_656 2_646 70.3(2)
O2 Ca1 Ca1 2_656 2_646 119.3(6)
O4 Ca1 Ca1 3_666 2_646 138.3(4)
O4 Ca1 Ca1 4_666 2_646 41.6(3)
O2 Ca1 Ca1 . 2_646 41.2(4)
O8 Ca1 Ca1 . 2_646 106.5(2)
O1 Ca1 Ca1 . 2_646 92.1(4)
P1 Ca1 Ca1 3_666 2_646 119.1(3)
O7 Ca1 Ca1 2_656 2_656 82.9(3)
O2 Ca1 Ca1 2_656 2_656 43.1(3)
O4 Ca1 Ca1 3_666 2_656 41.6(4)
O4 Ca1 Ca1 4_666 2_656 123.5(5)
O2 Ca1 Ca1 . 2_656 142.3(4)
O8 Ca1 Ca1 . 2_656 95.7(3)
O1 Ca1 Ca1 . 2_656 113.63(15)
P1 Ca1 Ca1 3_666 2_656 63.5(3)
Ca1 Ca1 Ca1 2_646 2_656 150.2(4)
O7 Ca1 Ca2 2_656 2_656 126.4(5)
O2 Ca1 Ca2 2_656 2_656 41.3(4)
O4 Ca1 Ca2 3_666 2_656 95.8(7)
O4 Ca1 Ca2 4_666 2_656 85.6(6)
O2 Ca1 Ca2 . 2_656 154.58(16)
O8 Ca1 Ca2 . 2_656 41.9(4)
O1 Ca1 Ca2 . 2_656 109.3(5)
P1 Ca1 Ca2 3_666 2_656 115.9(6)
Ca1 Ca1 Ca2 2_646 2_656 125.0(3)
Ca1 Ca1 Ca2 2_656 2_656 62.0(3)
O7 Ca1 Ca2 2_656 . 37.8(3)
O2 Ca1 Ca2 2_656 . 122.2(6)
O4 Ca1 Ca2 3_666 . 77.1(6)
O4 Ca1 Ca2 4_666 . 95.2(6)
O2 Ca1 Ca2 . . 41.2(3)
O8 Ca1 Ca2 . . 154.8(3)
O1 Ca1 Ca2 . . 84.7(7)
P1 Ca1 Ca2 3_666 . 60.6(6)
Ca1 Ca1 Ca2 2_646 . 61.4(2)
Ca1 Ca1 Ca2 2_656 . 104.5(3)
Ca2 Ca1 Ca2 2_656 . 163.2(2)
O5 Ca2 O6 4_665 3_656 84.4(7)
O5 Ca2 O1 4_665 3_666 119.5(6)
O6 Ca2 O1 3_656 3_666 89.8(5)
O5 Ca2 O7 4_665 2_656 91.2(7)
O6 Ca2 O7 3_656 2_656 171.85(18)
O1 Ca2 O7 3_666 2_656 86.5(6)
O5 Ca2 O2 4_665 . 153.8(2)
O6 Ca2 O2 3_656 . 114.7(7)
O1 Ca2 O2 3_666 . 80.1(6)
O7 Ca2 O2 2_656 . 71.8(8)
O5 Ca2 O8 4_665 2_646 78.5(7)
O6 Ca2 O8 3_656 2_646 108.1(5)
O1 Ca2 O8 3_666 2_646 156.5(3)
O7 Ca2 O8 2_656 2_646 77.6(6)
O2 Ca2 O8 . 2_646 78.6(8)
O5 Ca2 O3 4_665 3_656 113.1(4)
O6 Ca2 O3 3_656 3_656 54.0(3)
O1 Ca2 O3 3_666 3_656 110.9(8)
O7 Ca2 O3 2_656 3_656 134.2(3)
O2 Ca2 O3 . 3_656 70.3(4)
O8 Ca2 O3 2_646 3_656 70.7(7)
O5 Ca2 P2 4_665 3_656 100.1(7)
O6 Ca2 P2 3_656 3_656 23.99(16)
O1 Ca2 P2 3_666 3_656 97.6(7)
O7 Ca2 P2 2_656 3_656 164.04(14)
O2 Ca2 P2 . 3_656 93.7(7)
O8 Ca2 P2 2_646 3_656 93.5(7)
O3 Ca2 P2 3_656 3_656 30.3(2)
O5 Ca2 P2 4_665 2_656 69.8(9)
O6 Ca2 P2 3_656 2_656 154.1(3)
O1 Ca2 P2 3_666 2_656 101.3(7)
O7 Ca2 P2 2_656 2_656 22.0(2)
O2 Ca2 P2 . 2_656 90.4(9)
O8 Ca2 P2 2_646 2_656 69.2(6)
O3 Ca2 P2 3_656 2_656 138.1(2)
P2 Ca2 P2 3_656 2_656 161.11(12)
O5 Ca2 P2 4_665 4_665 19.8(2)
O6 Ca2 P2 3_656 4_665 83.1(7)
O1 Ca2 P2 3_666 4_665 99.6(7)
O7 Ca2 P2 2_656 4_665 90.3(7)
O2 Ca2 P2 . 4_665 162.09(16)
O8 Ca2 P2 2_646 4_665 97.6(8)
O3 Ca2 P2 3_656 4_665 125.3(4)
P2 Ca2 P2 3_656 4_665 104.1(7)
P2 Ca2 P2 2_656 4_665 72.0(8)
O5 Ca2 Ca1 4_665 2_646 116.9(5)
O6 Ca2 Ca1 3_656 2_646 121.9(6)
O1 Ca2 Ca1 3_666 2_646 116.9(4)
O7 Ca2 Ca1 2_656 2_646 66.3(6)
O2 Ca2 Ca1 . 2_646 38.3(4)
O8 Ca2 Ca1 2_646 2_646 40.5(4)
O3 Ca2 Ca1 3_656 2_646 68.1(5)
P2 Ca2 Ca1 3_656 2_646 98.3(6)
P2 Ca2 Ca1 2_656 2_646 73.8(6)
P2 Ca2 Ca1 4_665 2_646 133.8(5)
O5 Ca2 Ca1 4_665 . 127.8(3)
O6 Ca2 Ca1 3_656 . 146.5(6)
O1 Ca2 Ca1 3_666 . 67.5(4)
O7 Ca2 Ca1 2_656 . 36.8(6)
O2 Ca2 Ca1 . . 39.9(4)
O8 Ca2 Ca1 2_646 . 89.7(6)
O3 Ca2 Ca1 3_656 . 110.1(4)
P2 Ca2 Ca1 3_656 . 131.6(6)
P2 Ca2 Ca1 2_656 . 58.5(7)
P2 Ca2 Ca1 4_665 . 123.4(4)
Ca1 Ca2 Ca1 2_646 . 56.6(5)

loop_
_geom_bond_atom_site_label_1
_geom_bond_atom_site_label_2
_geom_bond_site_symmetry_2
_geom_bond_distance
_geom_bond_publ_flag
O1 P1 . 1.540(10) ?
O1 Ca2 3_666 2.388(18) ?
O1 Ca1 . 2.54(3) ?
O2 P1 . 1.56(2) ?
O2 Ca1 2_646 2.389(16) ?
O2 Ca1 . 2.476(14) ?
O2 Ca2 . 2.54(2) ?
O3 P1 . 1.627(9) ?
O3 P2 . 1.680(16) ?
O3 Ca2 3_656 2.968(18) ?
O4 P1 . 1.546(15) ?
O4 Ca1 3_666 2.410(14) ?
O4 Ca1 4_565 2.410(15) ?
O5 P2 . 1.530(9) ?
O5 Ca2 4_566 2.33(3) ?
O6 P2 . 1.524(11) ?
O6 Ca2 3_656 2.34(2) ?
O7 P2 . 1.53(2) ?
O7 Ca1 2_646 2.37(2) ?
O7 Ca2 2_646 2.427(18) ?
O8 Ca1 . 2.49(2) ?
O8 Ca2 2_656 2.554(16) ?
P1 Ca1 3_666 3.48(3) ?
P2 Ca2 3_656 3.33(2) ?
P2 Ca2 2_646 3.48(3) ?
P2 Ca2 4_566 3.50(3) ?
Ca1 O7 2_656 2.37(2) y
Ca1 O2 2_656 2.389(16) y
Ca1 O4 3_666 2.410(14) y
Ca1 O4 4_666 2.410(15) ?
Ca1 P1 3_666 3.48(3) ?
Ca1 Ca1 2_646 3.61(2) ?
Ca1 Ca1 2_656 3.61(2) ?
Ca1 Ca2 2_656 3.79(3) ?
Ca1 Ca2 . 3.81(3) ?
Ca2 O5 4_665 2.33(3) y
Ca2 O6 3_656 2.34(2) y
Ca2 O1 3_666 2.388(18) y
Ca2 O7 2_656 2.427(18) y
Ca2 O8 2_646 2.554(16) y
Ca2 O3 3_656 2.968(18) y
Ca2 P2 3_656 3.33(2) ?
Ca2 P2 2_656 3.48(3) ?
Ca2 P2 4_665 3.50(3) ?
Ca2 Ca1 2_646 3.79(3) ?
